data_1521383
loop_
_publ_author_name
'Keimes, V.'
'Blume, H.M.'
'Mewis, A.'

_publ_section_title
;
 Darstellung und Kristallstruktur von A Ni10 P3 (A: Zn, Ga, Sn, Sb)
;
_journal_name_full 'Zeitschrift fuer Anorganische und Allgemeine Chemie'
_journal_page_first 207
_journal_page_last 210
_journal_volume 625
_journal_year 1999
_chemical_formula_sum 'Ni10 P3 Zn'
_chemical_name_systematic 'Zn Ni10 P3'
_space_group_IT_number 164
_symmetry_space_group_name_Hall '-P 3 2"'
_symmetry_space_group_name_H-M 'P -3 m 1'
_cell_angle_alpha 90
_cell_angle_beta 90
_cell_angle_gamma 120
_cell_formula_units_Z 3
_cell_length_a 7.665
_cell_length_b 7.665
_cell_length_c 9.36
_cell_volume 476.245
_citation_journal_id_ASTM ZAACAB
_cod_data_source_file Keimes_ZAACAB_1999_847.cif
_cod_data_source_block Ni10P3Zn1
_cod_original_cell_volume 476.2454
_cod_original_formula_sum 'Ni10 P3 Zn1'
_cod_database_code 1521383

loop_
_symmetry_equiv_pos_as_xyz
x,y,z
-y,x-y,z
-x+y,-x,z
y,x,-z
-x,-x+y,-z
x-y,-y,-z
-x,-y,-z
y,-x+y,-z
x-y,x,-z
-y,-x,z
x,x-y,z
-x+y,y,z

loop_
_atom_site_label
_atom_site_type_symbol
_atom_site_fract_x
_atom_site_fract_y
_atom_site_fract_z
_atom_site_occupancy
_atom_site_U_iso_or_equiv
Ni2 Ni 0.3333 0.6667 0.9017 1 0.0
Ni3 Ni 0 0 0.3783 1 0.0
Zn2 Zn 0.3333 0.6667 0.6398 1 0.0
Ni6 Ni 0.1402 0.8598 0.7947 1 0.0
Ni7 Ni 0.4918 0.5082 0.2409 1 0.0
Zn1 Zn 0 0 0 1 0.0
Ni1 Ni 0.3333 0.6667 0.3859 1 0.0
Ni4 Ni 0.3408 0 0.5 1 0.0
Ni5 Ni 0.1825 0.8175 0.0662 1 0.0
P1 P 0.5 0 0 1 0.0
P2 P 0.1658 0.8342 0.3091 1 0.0
